data_4500927
loop_
_publ_author_name
'Hao, Hong-Jun'
'Sun, Di'
'Li, Yun-Hua'
'Liu, Fu-Jing'
'Huang, Rong-Bin'
'Zheng, Lan-Sun'

_publ_section_title
;
 Effect of Different Carboxylates on a Series of Ag(I) Coordination
 Compounds with Benzoguanamine Ligand
;
_journal_issue 8
_journal_name_full 'Crystal Growth &amp; Design'
_journal_page_first 3564
_journal_paper_doi 10.1021/cg200534x
_journal_volume 11
_journal_year 2011
_chemical_formula_sum 'C13 H17 Ag N5 O3'
_chemical_formula_weight 399.19
_chemical_name_systematic
; 
 ? 
;
_space_group_IT_number 2
_symmetry_cell_setting triclinic
_symmetry_space_group_name_Hall '-P 1'
_symmetry_space_group_name_H-M 'P -1'
_atom_sites_solution_hydrogens geom
_atom_sites_solution_primary direct
_atom_sites_solution_secondary difmap
_audit_creation_method SHELXL-97
_cell_angle_alpha 71.54(3)
_cell_angle_beta 68.88(3)
_cell_angle_gamma 74.74(3)
_cell_formula_units_Z 2
_cell_length_a 8.9500(18)
_cell_length_b 9.3917(19)
_cell_length_c 10.029(2)
_cell_measurement_reflns_used 6025
_cell_measurement_temperature 173(2)
_cell_measurement_theta_max 54.97
_cell_measurement_theta_min 6.19
_cell_volume 735.2(3)
_computing_structure_refinement 'SHELXL-97 (Sheldrick, 1997)'
_computing_structure_solution 'SHELXS-97 (Sheldrick, 1990)'
_diffrn_ambient_temperature 173(2)
_diffrn_measured_fraction_theta_full 0.994
_diffrn_measured_fraction_theta_max 0.994
_diffrn_measurement_device_type 'Rigaku RAXIS-RAPID Imaging Plate'
_diffrn_measurement_method \w
_diffrn_radiation_monochromator graphite
_diffrn_radiation_source 'fine-focus sealed tube'
_diffrn_radiation_type MoK\a
_diffrn_radiation_wavelength 0.71073
_diffrn_reflns_av_R_equivalents 0.0386
_diffrn_reflns_av_sigmaI/netI 0.0509
_diffrn_reflns_limit_h_max 10
_diffrn_reflns_limit_h_min -11
_diffrn_reflns_limit_k_max 11
_diffrn_reflns_limit_k_min -11
_diffrn_reflns_limit_l_max 12
_diffrn_reflns_limit_l_min -12
_diffrn_reflns_number 6344
_diffrn_reflns_theta_full 26.00
_diffrn_reflns_theta_max 26.00
_diffrn_reflns_theta_min 3.09
_diffrn_standards_decay_% 0
_exptl_absorpt_coefficient_mu 1.392
_exptl_absorpt_correction_T_max 0.8734
_exptl_absorpt_correction_T_min 0.8184
_exptl_absorpt_correction_type multi-scan
_exptl_absorpt_process_details '(ABSCOR; Higashi, 1995)'
_exptl_crystal_colour colorless
_exptl_crystal_density_diffrn 1.803
_exptl_crystal_density_method 'not measured'
_exptl_crystal_description block
_exptl_crystal_F_000 402
_exptl_crystal_size_max 0.15
_exptl_crystal_size_mid 0.10
_exptl_crystal_size_min 0.10
_refine_diff_density_max 0.751
_refine_diff_density_min -0.757
_refine_diff_density_rms 0.188
_refine_ls_extinction_method SHELXL
_refine_ls_goodness_of_fit_ref 1.133
_refine_ls_hydrogen_treatment constr
_refine_ls_matrix_type full
_refine_ls_number_parameters 199
_refine_ls_number_reflns 2866
_refine_ls_number_restraints 0
_refine_ls_restrained_S_all 1.133
_refine_ls_R_factor_all 0.0399
_refine_ls_R_factor_gt 0.0299
_refine_ls_shift/su_max 0.002
_refine_ls_shift/su_mean 0.000
_refine_ls_structure_factor_coef Fsqd
_refine_ls_weighting_details 'calc w=1/[\s^2^(Fo^2^)+(0.0624P)^2^+0.0000P] where P=(Fo^2^+2Fc^2^)/3'
_refine_ls_weighting_scheme calc
_refine_ls_wR_factor_gt 0.0771
_refine_ls_wR_factor_ref 0.1091
_reflns_number_gt 2414
_reflns_number_total 2866
_reflns_threshold_expression >2sigma(I)
_cod_data_source_file cg200534x_si_002.cif
_cod_data_source_block p4
_cod_original_sg_symbol_H-M p-1
_cod_database_code 4500927

loop_
_symmetry_equiv_pos_as_xyz
'x, y, z'
'-x, -y, -z'

loop_
_atom_site_label
_atom_site_type_symbol
_atom_site_fract_x
_atom_site_fract_y
_atom_site_fract_z
_atom_site_U_iso_or_equiv
_atom_site_adp_type
_atom_site_occupancy
_atom_site_symmetry_multiplicity
_atom_site_calc_flag
_atom_site_refinement_flags
Ag1 Ag 0.81808(3) 0.00977(3) 0.54688(4) 0.02700(15) Uani 1 1 d .
O1 O 0.8489(3) 0.2567(3) 0.4826(3) 0.0220(6) Uani 1 1 d .
O2 O 1.1098(3) 0.2410(3) 0.4540(3) 0.0238(6) Uani 1 1 d .
N1 N 0.2870(4) -0.0735(4) 0.7233(4) 0.0201(7) Uani 1 1 d .
N2 N 0.2691(4) 0.1808(4) 0.7338(4) 0.0196(7) Uani 1 1 d .
N3 N 0.5308(4) 0.0286(4) 0.6555(4) 0.0209(7) Uani 1 1 d .
N4 N 0.5035(4) 0.2814(4) 0.6483(4) 0.0244(8) Uani 1 1 d .
H4B H 0.6100 0.2736 0.6135 0.029 Uiso 1 1 calc R
H4C H 0.4430 0.3689 0.6628 0.029 Uiso 1 1 calc R
N5 N 0.5372(4) -0.2236(4) 0.6675(4) 0.0263(8) Uani 1 1 d .
H5B H 0.4880 -0.2996 0.6829 0.032 Uiso 1 1 calc R
H5C H 0.6439 -0.2372 0.6415 0.032 Uiso 1 1 calc R
C1 C 0.0252(5) 0.0771(4) 0.8040(4) 0.0185(8) Uani 1 1 d .
C2 C -0.0518(5) -0.0383(5) 0.8130(4) 0.0223(9) Uani 1 1 d .
H2A H 0.0113 -0.1279 0.7833 0.027 Uiso 1 1 calc R
C3 C -0.2200(5) -0.0231(5) 0.8650(5) 0.0272(10) Uani 1 1 d .
H3B H -0.2715 -0.1023 0.8706 0.033 Uiso 1 1 calc R
C4 C -0.3127(5) 0.1060(5) 0.9085(5) 0.0287(10) Uani 1 1 d .
H4A H -0.4278 0.1161 0.9439 0.034 Uiso 1 1 calc R
C5 C -0.2379(5) 0.2207(5) 0.9007(5) 0.0297(10) Uani 1 1 d .
H5A H -0.3021 0.3100 0.9303 0.036 Uiso 1 1 calc R
C6 C -0.0706(5) 0.2073(5) 0.8503(5) 0.0248(9) Uani 1 1 d .
H6A H -0.0204 0.2862 0.8471 0.030 Uiso 1 1 calc R
C7 C 0.4336(5) 0.1600(4) 0.6793(4) 0.0178(8) Uani 1 1 d .
C8 C 0.2054(5) 0.0618(4) 0.7511(4) 0.0211(8) Uani 1 1 d .
C9 C 0.4494(5) -0.0868(4) 0.6835(4) 0.0191(8) Uani 1 1 d .
C10 C 0.9695(4) 0.3111(4) 0.4755(4) 0.0180(8) Uani 1 1 d .
C11 C 0.9287(4) 0.4716(4) 0.4969(5) 0.0200(8) Uani 1 1 d .
H11A H 0.8388 0.4750 0.5897 0.024 Uiso 1 1 calc R
H11B H 0.8893 0.5422 0.4150 0.024 Uiso 1 1 calc R
O3 O 0.3178(3) 0.5645(3) 0.7164(3) 0.0234(6) Uani 1 1 d .
H3A H 0.2696 0.6188 0.6547 0.035 Uiso 1 1 calc R
C12 C 0.2066(5) 0.5497(5) 0.8606(5) 0.0323(10) Uani 1 1 d .
H12A H 0.1064 0.5207 0.8640 0.039 Uiso 1 1 calc R
H12B H 0.1768 0.6479 0.8884 0.039 Uiso 1 1 calc R
C13 C 0.2849(8) 0.4296(6) 0.9658(6) 0.0523(15) Uani 1 1 d .
H13A H 0.2078 0.4157 1.0655 0.079 Uiso 1 1 calc R
H13B H 0.3815 0.4611 0.9648 0.079 Uiso 1 1 calc R
H13C H 0.3168 0.3335 0.9359 0.079 Uiso 1 1 calc R

loop_
_atom_site_aniso_label
_atom_site_aniso_U_11
_atom_site_aniso_U_22
_atom_site_aniso_U_33
_atom_site_aniso_U_23
_atom_site_aniso_U_13
_atom_site_aniso_U_12
Ag1 0.0179(2) 0.0153(2) 0.0488(3) -0.01272(14) -0.00698(15) -0.00290(13)
O1 0.0203(13) 0.0134(13) 0.0357(16) -0.0071(11) -0.0108(12) -0.0041(11)
O2 0.0163(13) 0.0160(14) 0.0402(17) -0.0121(12) -0.0069(12) -0.0008(11)
N1 0.0149(15) 0.0197(17) 0.0267(18) -0.0082(13) -0.0058(14) -0.0021(14)
N2 0.0152(15) 0.0163(16) 0.0251(17) -0.0048(13) -0.0061(14) 0.0008(13)
N3 0.0164(15) 0.0163(16) 0.0313(19) -0.0102(13) -0.0067(14) -0.0003(13)
N4 0.0162(16) 0.0181(17) 0.039(2) -0.0132(14) -0.0034(15) -0.0021(14)
N5 0.0175(16) 0.0167(17) 0.046(2) -0.0121(15) -0.0065(16) -0.0035(14)
C1 0.0149(18) 0.0221(19) 0.0176(19) -0.0026(15) -0.0054(15) -0.0038(16)
C2 0.0176(19) 0.023(2) 0.026(2) -0.0031(16) -0.0090(17) -0.0041(16)
C3 0.022(2) 0.028(2) 0.033(2) 0.0009(18) -0.0121(18) -0.0108(18)
C4 0.0129(18) 0.036(2) 0.034(2) -0.0045(19) -0.0066(17) -0.0048(18)
C5 0.017(2) 0.032(2) 0.038(2) -0.0122(19) -0.0076(19) 0.0028(18)
C6 0.021(2) 0.025(2) 0.029(2) -0.0116(17) -0.0058(18) -0.0036(17)
C7 0.0180(18) 0.0189(19) 0.0161(18) -0.0020(14) -0.0064(15) -0.0036(16)
C8 0.0182(19) 0.020(2) 0.024(2) -0.0032(15) -0.0084(16) -0.0016(16)
C9 0.0184(18) 0.0198(19) 0.0174(19) -0.0006(15) -0.0069(16) -0.0031(16)
C10 0.0182(19) 0.0182(19) 0.0171(19) -0.0030(14) -0.0035(15) -0.0063(16)
C11 0.0145(17) 0.0138(18) 0.034(2) -0.0063(15) -0.0099(16) -0.0024(15)
O3 0.0208(14) 0.0196(14) 0.0288(15) -0.0052(11) -0.0083(12) -0.0018(11)
C12 0.026(2) 0.036(2) 0.031(2) -0.0078(19) -0.0048(19) -0.005(2)
C13 0.070(4) 0.031(3) 0.042(3) -0.005(2) -0.015(3) 0.005(3)

loop_
_atom_type_symbol
_atom_type_description
_atom_type_scat_dispersion_real
_atom_type_scat_dispersion_imag
_atom_type_scat_source
C C 0.0033 0.0016 'International Tables Vol C Tables 4.2.6.8 and 6.1.1.4'
H H 0.0000 0.0000 'International Tables Vol C Tables 4.2.6.8 and 6.1.1.4'
Ag Ag -0.8971 1.1015 'International Tables Vol C Tables 4.2.6.8 and 6.1.1.4'
N N 0.0061 0.0033 'International Tables Vol C Tables 4.2.6.8 and 6.1.1.4'
O O 0.0106 0.0060 'International Tables Vol C Tables 4.2.6.8 and 6.1.1.4'

loop_
_geom_angle_atom_site_label_1
_geom_angle_atom_site_label_2
_geom_angle_atom_site_label_3
_geom_angle
_geom_angle_site_symmetry_1
_geom_angle_site_symmetry_3
_geom_angle_publ_flag
O1 Ag1 O2 156.69(10) . 2_756 y
O1 Ag1 N3 101.64(11) . . y
O2 Ag1 N3 100.75(11) 2_756 . y
O1 Ag1 Ag1 76.89(8) . 2_756 ?
O2 Ag1 Ag1 81.91(8) 2_756 2_756 ?
N3 Ag1 Ag1 171.40(9) . 2_756 ?
C10 O1 Ag1 128.6(2) . . ?
C10 O2 Ag1 124.4(2) . 2_756 ?
C9 N1 C8 114.1(3) . . ?
C8 N2 C7 114.1(3) . . ?
C7 N3 C9 114.1(3) . . ?
C7 N3 Ag1 122.3(2) . . ?
C9 N3 Ag1 123.2(3) . . ?
C7 N4 H4B 120.0 . . ?
C7 N4 H4C 120.0 . . ?
H4B N4 H4C 120.0 . . ?
C9 N5 H5B 120.0 . . ?
C9 N5 H5C 120.0 . . ?
H5B N5 H5C 120.0 . . ?
C2 C1 C6 118.7(4) . . ?
C2 C1 C8 121.2(4) . . ?
C6 C1 C8 120.1(4) . . ?
C3 C2 C1 120.4(4) . . ?
C3 C2 H2A 119.8 . . ?
C1 C2 H2A 119.8 . . ?
C4 C3 C2 120.3(4) . . ?
C4 C3 H3B 119.8 . . ?
C2 C3 H3B 119.8 . . ?
C3 C4 C5 119.8(4) . . ?
C3 C4 H4A 120.1 . . ?
C5 C4 H4A 120.1 . . ?
C6 C5 C4 120.8(4) . . ?
C6 C5 H5A 119.6 . . ?
C4 C5 H5A 119.6 . . ?
C5 C6 C1 120.0(4) . . ?
C5 C6 H6A 120.0 . . ?
C1 C6 H6A 120.0 . . ?
N4 C7 N3 118.0(3) . . ?
N4 C7 N2 116.5(3) . . ?
N3 C7 N2 125.5(3) . . ?
N2 C8 N1 126.7(4) . . ?
N2 C8 C1 117.7(4) . . ?
N1 C8 C1 115.5(3) . . ?
N5 C9 N1 117.0(3) . . ?
N5 C9 N3 118.0(3) . . ?
N1 C9 N3 124.9(4) . . ?
O2 C10 O1 123.9(3) . . ?
O2 C10 C11 120.8(3) . . ?
O1 C10 C11 115.4(3) . . ?
C10 C11 C11 114.4(4) . 2_766 ?
C10 C11 H11A 108.7 . . ?
C11 C11 H11A 108.7 2_766 . ?
C10 C11 H11B 108.7 . . ?
C11 C11 H11B 108.7 2_766 . ?
H11A C11 H11B 107.6 . . ?
C12 O3 H3A 109.5 . . ?
O3 C12 C13 108.7(4) . . ?
O3 C12 H12A 110.0 . . ?
C13 C12 H12A 110.0 . . ?
O3 C12 H12B 110.0 . . ?
C13 C12 H12B 110.0 . . ?
H12A C12 H12B 108.3 . . ?
C12 C13 H13A 109.5 . . ?
C12 C13 H13B 109.5 . . ?
H13A C13 H13B 109.5 . . ?
C12 C13 H13C 109.5 . . ?
H13A C13 H13C 109.5 . . ?
H13B C13 H13C 109.5 . . ?

loop_
_geom_bond_atom_site_label_1
_geom_bond_atom_site_label_2
_geom_bond_distance
_geom_bond_site_symmetry_2
_geom_bond_publ_flag
Ag1 O1 2.266(3) . y
Ag1 O2 2.274(3) 2_756 y
Ag1 N3 2.386(3) . y
Ag1 Ag1 3.0182(10) 2_756 ?
O1 C10 1.281(5) . ?
O2 C10 1.232(5) . ?
O2 Ag1 2.274(3) 2_756 ?
N1 C9 1.344(5) . ?
N1 C8 1.347(5) . ?
N2 C8 1.321(5) . ?
N2 C7 1.357(5) . ?
N3 C7 1.345(5) . ?
N3 C9 1.363(5) . ?
N4 C7 1.342(5) . ?
N4 H4B 0.8800 . ?
N4 H4C 0.8800 . ?
N5 C9 1.343(5) . ?
N5 H5B 0.8800 . ?
N5 H5C 0.8800 . ?
C1 C2 1.394(6) . ?
C1 C6 1.402(6) . ?
C1 C8 1.488(5) . ?
C2 C3 1.389(6) . ?
C2 H2A 0.9500 . ?
C3 C4 1.376(6) . ?
C3 H3B 0.9500 . ?
C4 C5 1.380(6) . ?
C4 H4A 0.9500 . ?
C5 C6 1.381(6) . ?
C5 H5A 0.9500 . ?
C6 H6A 0.9500 . ?
C10 C11 1.519(5) . ?
C11 C11 1.535(7) 2_766 ?
C11 H11A 0.9900 . ?
C11 H11B 0.9900 . ?
O3 C12 1.417(5) . ?
O3 H3A 0.8400 . ?
C12 C13 1.496(7) . ?
C12 H12A 0.9900 . ?
C12 H12B 0.9900 . ?
C13 H13A 0.9800 . ?
C13 H13B 0.9800 . ?
C13 H13C 0.9800 . ?

loop_
_geom_hbond_atom_site_label_D
_geom_hbond_atom_site_label_H
_geom_hbond_atom_site_label_A
_geom_hbond_distance_DH
_geom_hbond_distance_HA
_geom_hbond_distance_DA
_geom_hbond_angle_DHA
_geom_hbond_site_symmetry_A
N4 H4B O1 0.88 2.06 2.922(4) 165.2 .
N4 H4C O3 0.88 2.01 2.881(4) 172.6 .
N5 H5B O3 0.88 2.11 2.967(4) 164.9 1_545
N5 H5C O2 0.88 2.06 2.928(4) 169.6 2_756
O3 H3A O1 0.84 1.94 2.780(4) 178.0 2_666

loop_
_geom_torsion_atom_site_label_1
_geom_torsion_atom_site_label_2
_geom_torsion_atom_site_label_3
_geom_torsion_atom_site_label_4
_geom_torsion
_geom_torsion_site_symmetry_1
_geom_torsion_site_symmetry_4
O2 Ag1 O1 C10 -47.2(5) 2_756 .
N3 Ag1 O1 C10 149.2(3) . .
Ag1 Ag1 O1 C10 -22.1(3) 2_756 .
O1 Ag1 N3 C7 -6.8(3) . .
O2 Ag1 N3 C7 179.7(3) 2_756 .
Ag1 Ag1 N3 C7 72.4(6) 2_756 .
O1 Ag1 N3 C9 165.8(3) . .
O2 Ag1 N3 C9 -7.7(3) 2_756 .
Ag1 Ag1 N3 C9 -115.0(5) 2_756 .
C6 C1 C2 C3 0.8(6) . .
C8 C1 C2 C3 178.9(4) . .
C1 C2 C3 C4 -0.1(6) . .
C2 C3 C4 C5 -0.2(6) . .
C3 C4 C5 C6 -0.4(7) . .
C4 C5 C6 C1 1.1(7) . .
C2 C1 C6 C5 -1.4(6) . .
C8 C1 C6 C5 -179.4(4) . .
C9 N3 C7 N4 -177.2(3) . .
Ag1 N3 C7 N4 -4.0(5) . .
C9 N3 C7 N2 3.5(6) . .
Ag1 N3 C7 N2 176.6(3) . .
C8 N2 C7 N4 174.8(4) . .
C8 N2 C7 N3 -5.9(6) . .
C7 N2 C8 N1 1.4(6) . .
C7 N2 C8 C1 -177.3(3) . .
C9 N1 C8 N2 4.7(6) . .
C9 N1 C8 C1 -176.5(3) . .
C2 C1 C8 N2 174.4(4) . .
C6 C1 C8 N2 -7.6(6) . .
C2 C1 C8 N1 -4.5(5) . .
C6 C1 C8 N1 173.5(4) . .
C8 N1 C9 N5 174.0(4) . .
C8 N1 C9 N3 -7.5(6) . .
C7 N3 C9 N5 -177.8(4) . .
Ag1 N3 C9 N5 9.1(5) . .
C7 N3 C9 N1 3.7(6) . .
Ag1 N3 C9 N1 -169.4(3) . .
Ag1 O2 C10 O1 -8.7(5) 2_756 .
Ag1 O2 C10 C11 170.8(3) 2_756 .
Ag1 O1 C10 O2 25.8(6) . .
Ag1 O1 C10 C11 -153.6(2) . .
O2 C10 C11 C11 -5.2(6) . 2_766
O1 C10 C11 C11 174.3(4) . 2_766
